data_1555365
loop_
_publ_author_name
'Shu, Xing-zhong'
'Schienebeck, Casi M.'
'Li, Xiaoxun'
'Zhou, Xin'
'Song, Wangze'
'Chen, Lianqing'
'Guzei, Ilia A.'
'Tang, Weiping'

_publ_section_title
;
 Rhodium-Catalyzed Stereoselective Intramolecular [5 + 2] Cycloaddition of
 3-Acyloxy 1,4-Enyne and Alkene.
;
_journal_issue 20
_journal_name_full 'Organic letters'
_journal_page_first 5128
_journal_page_last 5131
_journal_paper_doi 10.1021/acs.orglett.5b02665
_journal_volume 17
_journal_year 2015
_chemical_absolute_configuration ad
_chemical_formula_moiety 'C24 H25 Br N2 O4 S'
_chemical_formula_sum 'C24 H25 Br N2 O4 S'
_chemical_formula_weight 517.43
_space_group_crystal_system monoclinic
_space_group_IT_number 5
_space_group_name_Hall 'C 2y'
_space_group_name_H-M_alt 'C 1 2 1'
_atom_sites_solution_hydrogens geom
_atom_sites_solution_primary direct
_audit_creation_date 2013-05-07
_audit_creation_method
;
  Olex2 1.2-dev
  (compiled Apr 23 2013 16:52:19, GUI svn.r4466)
;
_cell_angle_alpha 90
_cell_angle_beta 93.810(8)
_cell_angle_gamma 90
_cell_formula_units_Z 8
_cell_length_a 9.512(4)
_cell_length_b 19.054(7)
_cell_length_c 30.838(14)
_cell_measurement_reflns_used 9956
_cell_measurement_temperature 100(2)
_cell_measurement_theta_max 27.69
_cell_measurement_theta_min 2.24
_cell_volume 5577(4)
_computing_cell_refinement 'SAINT+ Ver. 8.30C (Bruker-AXS, 2013)'
_computing_data_collection 'APEX2 Ver. 2013.2-0 (Bruker-AXS, 2013)'
_computing_data_reduction 'SAINT+ Ver. 8.30C (Bruker-AXS, 2013)'
_computing_molecular_graphics
;
O. V. Dolomanov, L. J. Bourhis, R. J. Gildea, J. A. K. Howard and H. Puschmann,
OLEX2: a complete structure solution, refinement and analysis program.
J. Appl. Cryst. (2009). 42, 339-341.
;
_computing_publication_material
;
O. V. Dolomanov, L. J. Bourhis, R. J. Gildea, J. A. K. Howard and H. Puschmann,
OLEX2: a complete structure solution, refinement and analysis program.
J. Appl. Cryst. (2009). 42, 339-341.
;
_computing_structure_refinement
;
SHELXL, G.M. Sheldrick, Acta Cryst.
(2008). A64, 112-122
;
_computing_structure_solution
;
XS, G.M. Sheldrick, Acta Cryst.
(2008). A64, 112-122
;
_diffrn_ambient_temperature 100.0
_diffrn_detector_area_resol_mean 7.9
_diffrn_detector_type 'CCD area detector'
_diffrn_measured_fraction_theta_full 0.998
_diffrn_measured_fraction_theta_max 0.996
_diffrn_measurement_device 'three-circle diffractometer'
_diffrn_measurement_device_type 'Bruker APEX-II CCD'
_diffrn_measurement_method '\f and \w scans'
_diffrn_radiation_collimation 'focusing mirrors'
_diffrn_radiation_monochromator graphite
_diffrn_radiation_probe x-ray
_diffrn_radiation_type MoK\a
_diffrn_radiation_wavelength 0.71073
_diffrn_radiation_xray_symbol K-L~3~
_diffrn_reflns_av_R_equivalents 0.0399
_diffrn_reflns_av_unetI/netI 0.0392
_diffrn_reflns_Laue_measured_fraction_full 0.998
_diffrn_reflns_Laue_measured_fraction_max 0.996
_diffrn_reflns_limit_h_max 12
_diffrn_reflns_limit_h_min -12
_diffrn_reflns_limit_k_max 25
_diffrn_reflns_limit_k_min -25
_diffrn_reflns_limit_l_max 41
_diffrn_reflns_limit_l_min -41
_diffrn_reflns_number 57938
_diffrn_reflns_point_group_measured_fraction_full 0.999
_diffrn_reflns_point_group_measured_fraction_max 0.996
_diffrn_reflns_theta_full 25.000
_diffrn_reflns_theta_max 28.340
_diffrn_reflns_theta_min 1.324
_diffrn_source 'microfocus sealed X-ray tube'
_diffrn_source_type 'Incoatec I\ms'
_diffrn_standards_number 0
_exptl_absorpt_coefficient_mu 1.577
_exptl_absorpt_correction_T_max 0.5334
_exptl_absorpt_correction_T_min 0.4668
_exptl_absorpt_correction_type multi-scan
_exptl_absorpt_process_details
;
SADABS-2012/1 (Bruker,2012) was used for absorption correction.
wR2(int) was 0.0949 before and 0.0460 after correction.
The Ratio of minimum to maximum transmission is 0.8751.
The \l/2 correction factor is Not present.
;
_exptl_crystal_colour colorless
_exptl_crystal_density_diffrn 1.233
_exptl_crystal_density_method 'not measured'
_exptl_crystal_description plate
_exptl_crystal_F_000 2128
_exptl_crystal_size_max 0.4
_exptl_crystal_size_mid 0.2
_exptl_crystal_size_min 0.1
_refine_diff_density_max 0.722
_refine_diff_density_min -0.450
_refine_diff_density_rms 0.084
_refine_ls_abs_structure_details
;
 Refined as an inversion twin.
;
_refine_ls_abs_structure_Flack 0.043(9)
_refine_ls_extinction_method none
_refine_ls_goodness_of_fit_ref 1.062
_refine_ls_hydrogen_treatment const
_refine_ls_matrix_type full
_refine_ls_number_parameters 519
_refine_ls_number_reflns 13840
_refine_ls_number_restraints 80
_refine_ls_restrained_S_all 1.067
_refine_ls_R_factor_all 0.0570
_refine_ls_R_factor_gt 0.0499
_refine_ls_shift/su_max 0.002
_refine_ls_shift/su_mean 0.000
_refine_ls_structure_factor_coef Fsqd
_refine_ls_weighting_details 'w=1/[\s^2^(Fo^2^)+(0.0649P)^2^+8.4904P] where P=(Fo^2^+2Fc^2^)/3'
_refine_ls_weighting_scheme calc
_refine_ls_wR_factor_gt 0.1229
_refine_ls_wR_factor_ref 0.1259
_reflns_Friedel_coverage 0.943
_reflns_Friedel_fraction_full 1.000
_reflns_Friedel_fraction_max 0.996
_reflns_number_gt 12299
_reflns_number_total 13840
_reflns_threshold_expression 'I > 2\s(I)'
_cod_data_source_file ol5b02665_si_002.cif
_cod_data_source_block tang17a_sq_s
_cod_database_code 1555365
_olex2_refinement_description
;
1. Fixed Uiso
 At 1.2 times of:
  All C(H) groups, All C(H,H) groups, All C(H,H,H,H) groups
 At 1.5 times of:
  All C(H,H,H) groups
2. Uiso/Uaniso restraints and constraints
Uiso(C8A) = Uiso(C14A) = Uiso(C8B) = Uiso(C14B) = Uiso(C9A) = Uiso(C10A) = Uiso(C12A) = Uiso(C13A) = Uiso(C12B) = Uiso(C13B) = Uiso(C10B) = Uiso(C9B)
3. Same fragment restrains
{S1A, O3A, N1A, C7A, C8A, C9A, C10A, C11A, C12A, C13A, C14A, C15A}
{S1A, O3A, N1A, C7A, C8B, C9B, C10B, C11A, C12B, C13B, C14B, C15A}
as
{S1, O3, N1, C7, C8, C9, C10, C11, C12, C13, C14, C15}
4. Others
 Sof(H7AC)=Sof(H7AD)=Sof(C8B)=Sof(H8B)=Sof(C9B)=Sof(H9BA)=Sof(H9BB)=Sof(C10B)=
 Sof(H10B)=Sof(C12B)=Sof(H12B)=Sof(C13B)=Sof(H13B)=Sof(C14B)=Sof(H14B)=
 Sof(H15C)=Sof(H15D)=1-FVAR(1)
 Sof(H7AA)=Sof(H7AB)=Sof(H15A)=Sof(H15B)=Sof(C8A)=Sof(H8A)=Sof(C9A)=Sof(H9AA)=
 Sof(H9AB)=Sof(C10A)=Sof(H10A)=Sof(C12A)=Sof(H12A)=Sof(C13A)=Sof(H13A)=
 Sof(C14A)=Sof(H14A)=FVAR(1)
5.a Ternary CH refined with riding coordinates:
 C8(H8), C14(H14), C8B(H8B), C14B(H14B), C8A(H8A), C14A(H14A)
5.b Secondary CH2 refined with riding coordinates:
 C7(H7A,H7B), C9(H9A,H9B), C15(H15E,H15F), C7A(H7AC,H7AD), C7A(H7AA,H7AB),
 C9B(H9BA,H9BB), C15A(H15C,H15D), C15A(H15A,H15B), C9A(H9AA,H9AB)
5.c Aromatic/amide H refined with riding coordinates:
 C10(H10), C12(H12), C13(H13), C2(H2), C3(H3), C5(H5), C6(H6), C18(H18),
 C19(H19), C21(H21), C22(H22), C10B(H10B), C12B(H12B), C13B(H13B), C2A(H2A),
 C3A(H3A), C5A(H5A), C6A(H6A), C10A(H10A), C12A(H12A), C13A(H13A), C18A(H18A),
 C19A(H19A), C21A(H21A), C22A(H22A)
5.d Fitted hexagon refined as free rotating group:
 C1(C2,C3,C4,C5,C6), C17(C18,C19,C20,C21,C22), C1A(C2A,C3A,C4A,C5A,C6A),
 C17A(C18A,C19A,C20A,C21A,C22A)
5.e Idealised Me refined as rotating group:
 C23(H23D,H23E,H23F), C24(H24D,H24E,H24F), C23A(H23A,H23B,H23C), C24A(H24A,
 H24B,H24C)
;
_shelx_estimated_absorpt_t_max 0.858
_shelx_estimated_absorpt_t_min 0.571
_shelx_space_group_comment
;
The symmetry employed for this shelxl refinement is uniquely defined
by the following loop, which should always be used as a source of
symmetry information in preference to the above space-group names.
They are only intended as comments.
;
_shelxl_version_number 2013-3

loop_
_space_group_symop_operation_xyz
'x, y, z'
'-x, y, -z'
'x+1/2, y+1/2, z'
'-x+1/2, y+1/2, -z'

loop_
_atom_site_label
_atom_site_type_symbol
_atom_site_fract_x
_atom_site_fract_y
_atom_site_fract_z
_atom_site_U_iso_or_equiv
_atom_site_adp_type
_atom_site_occupancy
_atom_site_site_symmetry_order
_atom_site_calc_flag
_atom_site_refinement_flags_posn
_atom_site_refinement_flags_adp
_atom_site_refinement_flags_occupancy
_atom_site_disorder_assembly
_atom_site_disorder_group
Br1 Br 0.23058(7) 0.84917(5) 0.47622(2) 0.0589(2) Uani 1 1 d . . . . .
S1 S 0.34172(14) 0.78711(6) 0.67935(4) 0.0277(3) Uani 1 1 d D . . . .
O3 O 0.3427(4) 0.36593(16) 0.69286(11) 0.0255(7) Uani 1 1 d D . . . .
N1 N 0.3511(4) 0.7034(2) 0.68672(15) 0.0276(9) Uani 1 1 d D . . . .
C7 C 0.4736(5) 0.6665(2) 0.6695(2) 0.0353(12) Uani 1 1 d D . . . .
H7A H 0.5599 0.6734 0.6888 0.042 Uiso 1 1 calc R U . . .
H7B H 0.4912 0.6831 0.6400 0.042 Uiso 1 1 calc R U . . .
C8 C 0.4274(4) 0.5897(2) 0.66898(16) 0.0266(9) Uani 1 1 d D . . . .
H8 H 0.4757 0.5637 0.6461 0.032 Uiso 1 1 calc R U . . .
C9 C 0.4550(5) 0.5531(2) 0.71274(17) 0.0297(11) Uani 1 1 d D . . . .
H9A H 0.5491 0.5670 0.7256 0.036 Uiso 1 1 calc R U . . .
H9B H 0.3840 0.5687 0.7327 0.036 Uiso 1 1 calc R U . . .
C10 C 0.4492(5) 0.4747(2) 0.70866(17) 0.0291(10) Uani 1 1 d D . . . .
H10 H 0.5286 0.4484 0.7196 0.035 Uiso 1 1 calc R U . . .
C11 C 0.3382(5) 0.4399(2) 0.69035(16) 0.0257(10) Uani 1 1 d D . . . .
C12 C 0.2033(5) 0.4682(2) 0.67342(17) 0.0269(10) Uani 1 1 d D . . . .
H12 H 0.1264 0.4363 0.6716 0.032 Uiso 1 1 calc R U . . .
C13 C 0.1750(5) 0.5338(2) 0.66014(18) 0.0273(10) Uani 1 1 d D . . . .
H13 H 0.0784 0.5425 0.6521 0.033 Uiso 1 1 calc R U . . .
C14 C 0.2687(5) 0.5957(2) 0.65575(16) 0.0265(10) Uani 1 1 d D . . . .
H14 H 0.2607 0.6092 0.6243 0.032 Uiso 1 1 calc R U . . .
C15 C 0.2202(5) 0.6596(2) 0.68121(18) 0.0285(10) Uani 1 1 d D . . . .
H15E H 0.1436 0.6851 0.6646 0.034 Uiso 1 1 calc R U . . .
H15F H 0.1872 0.6454 0.7097 0.034 Uiso 1 1 calc R U . . .
O1 O 0.4784(4) 0.81552(19) 0.69234(12) 0.0353(9) Uani 1 1 d . . . . .
O2 O 0.2205(5) 0.8115(2) 0.69943(13) 0.0396(9) Uani 1 1 d . . . . .
O4 O 0.3247(5) 0.3602(2) 0.61987(12) 0.0377(9) Uani 1 1 d . . . . .
N2 N 0.2992(5) 0.0359(2) 0.67322(16) 0.0321(10) Uani 1 1 d . . . . .
C1 C 0.3140(3) 0.80293(19) 0.62380(8) 0.0263(10) Uani 1 1 d G . . . .
C2 C 0.1769(3) 0.8031(2) 0.60512(10) 0.0352(12) Uani 1 1 d G . . . .
H2 H 0.1003 0.7935 0.6225 0.042 Uiso 1 1 calc R U . . .
C3 C 0.1520(3) 0.8175(2) 0.56108(11) 0.0426(14) Uani 1 1 d G . . . .
H3 H 0.0583 0.8176 0.5483 0.051 Uiso 1 1 calc R U . . .
C4 C 0.2641(4) 0.8316(3) 0.53573(8) 0.0468(16) Uani 1 1 d G . . . .
C5 C 0.4012(3) 0.8314(3) 0.55441(11) 0.059(2) Uani 1 1 d G . . . .
H5 H 0.4778 0.8410 0.5371 0.070 Uiso 1 1 calc R U . . .
C6 C 0.4261(3) 0.8170(2) 0.59845(11) 0.0434(15) Uani 1 1 d G . . . .
H6 H 0.5198 0.8169 0.6112 0.052 Uiso 1 1 calc R U . . .
C16 C 0.3318(5) 0.3306(3) 0.65428(16) 0.0244(9) Uani 1 1 d . . . . .
C17 C 0.3311(3) 0.25299(10) 0.66024(9) 0.0210(9) Uani 1 1 d G . . . .
C18 C 0.3498(3) 0.22168(13) 0.70093(7) 0.0217(9) Uani 1 1 d G . . . .
H18 H 0.3675 0.2499 0.7261 0.026 Uiso 1 1 calc R U . . .
C19 C 0.3425(3) 0.14911(14) 0.70478(7) 0.0221(9) Uani 1 1 d G . . . .
H19 H 0.3553 0.1277 0.7326 0.026 Uiso 1 1 calc R U . . .
C20 C 0.3166(4) 0.10784(10) 0.66794(9) 0.0255(10) Uani 1 1 d G . . . .
C21 C 0.2980(4) 0.13915(14) 0.62725(8) 0.0287(10) Uani 1 1 d G . . . .
H21 H 0.2803 0.1110 0.6021 0.034 Uiso 1 1 calc R U . . .
C22 C 0.3052(4) 0.21173(14) 0.62340(7) 0.0271(10) Uani 1 1 d G . . . .
H22 H 0.2925 0.2331 0.5956 0.032 Uiso 1 1 calc R U . . .
C23 C 0.3372(6) 0.0023(3) 0.71366(19) 0.0336(12) Uani 1 1 d . . . . .
H23D H 0.4360 0.0125 0.7224 0.050 Uiso 1 1 calc R U . . .
H23E H 0.3245 -0.0485 0.7105 0.050 Uiso 1 1 calc R U . . .
H23F H 0.2771 0.0199 0.7359 0.050 Uiso 1 1 calc R U . . .
C24 C 0.2692(7) -0.0091(3) 0.6351(2) 0.0423(14) Uani 1 1 d . . . . .
H24D H 0.1939 0.0120 0.6161 0.063 Uiso 1 1 calc R U . . .
H24E H 0.2392 -0.0556 0.6445 0.063 Uiso 1 1 calc R U . . .
H24F H 0.3544 -0.0139 0.6191 0.063 Uiso 1 1 calc R U . . .
Br1A Br 0.78444(5) 0.08133(4) 1.01495(2) 0.04479(18) Uani 1 1 d . . . . .
S1A S 0.58519(12) 0.12008(5) 0.81420(4) 0.0198(2) Uani 1 1 d D . . . .
O3A O 0.5933(3) 0.54737(16) 0.82043(11) 0.0246(7) Uani 1 1 d D . . . .
N1A N 0.5718(4) 0.20315(19) 0.80541(13) 0.0226(8) Uani 1 1 d D . . . .
C7A C 0.4670(4) 0.2429(2) 0.82884(17) 0.0236(9) Uani 1 1 d D . . . .
H7AC H 0.4808 0.2348 0.8606 0.028 Uiso 0.65(2) 1 calc R U P A 2
H7AD H 0.3700 0.2287 0.8189 0.028 Uiso 0.65(2) 1 calc R U P A 2
H7AA H 0.4848 0.2379 0.8607 0.028 Uiso 0.35(2) 1 calc R U P A 1
H7AB H 0.3700 0.2269 0.8204 0.028 Uiso 0.35(2) 1 calc R U P A 1
C8B C 0.4928(9) 0.3192(3) 0.8180(3) 0.0292(6) Uiso 0.65(2) 1 d D . P A 2
H8B H 0.4138 0.3352 0.7974 0.035 Uiso 0.65(2) 1 calc R U P A 2
C9B C 0.4944(11) 0.3653(4) 0.8578(3) 0.0292(6) Uiso 0.65(2) 1 d D . P A 2
H9BA H 0.4120 0.3533 0.8744 0.035 Uiso 0.65(2) 1 calc R U P A 2
H9BB H 0.5803 0.3547 0.8766 0.035 Uiso 0.65(2) 1 calc R U P A 2
C10B C 0.4910(9) 0.4423(4) 0.8482(3) 0.0292(6) Uiso 0.65(2) 1 d D . P A 2
H10B H 0.4134 0.4695 0.8564 0.035 Uiso 0.65(2) 1 calc R U P A 2
C11A C 0.5951(5) 0.4736(2) 0.82838(17) 0.0272(10) Uani 1 1 d D . . . .
C12B C 0.7246(8) 0.4411(4) 0.8161(4) 0.0292(6) Uiso 0.65(2) 1 d D . P A 2
H12B H 0.8076 0.4690 0.8181 0.035 Uiso 0.65(2) 1 calc R U P A 2
C13B C 0.7364(8) 0.3755(4) 0.8021(4) 0.0292(6) Uiso 0.65(2) 1 d D . P A 2
H13B H 0.8300 0.3623 0.7968 0.035 Uiso 0.65(2) 1 calc R U P A 2
C14B C 0.6297(8) 0.3184(3) 0.7931(3) 0.0292(6) Uiso 0.65(2) 1 d D . P A 2
H14B H 0.6026 0.3179 0.7612 0.03(2) Uiso 0.65(2) 1 calc R . P A 2
C15A C 0.7000(5) 0.2471(2) 0.80569(17) 0.0246(10) Uani 1 1 d D . . . .
H15C H 0.7649 0.2312 0.7839 0.029 Uiso 0.65(2) 1 calc R U P A 2
H15D H 0.7507 0.2487 0.8348 0.029 Uiso 0.65(2) 1 calc R U P A 2
H15A H 0.7589 0.2339 0.7817 0.029 Uiso 0.35(2) 1 calc R U P A 1
H15B H 0.7569 0.2426 0.8336 0.029 Uiso 0.35(2) 1 calc R U P A 1
O1A O 0.6957(4) 0.09435(17) 0.78897(11) 0.0279(7) Uani 1 1 d . . . . .
O2A O 0.4466(4) 0.09113(18) 0.80857(10) 0.0268(7) Uani 1 1 d . . . . .
O4A O 0.6717(4) 0.56163(19) 0.89003(12) 0.0340(8) Uani 1 1 d . . . . .
N2A N 0.6182(5) 0.8786(2) 0.82530(15) 0.0319(10) Uani 1 1 d . . . . .
C1A C 0.6403(3) 0.10980(17) 0.86883(7) 0.0190(9) Uani 1 1 d G . . . .
C2A C 0.5416(2) 0.1004(2) 0.89959(9) 0.0294(11) Uani 1 1 d G . . . .
H2A H 0.4439 0.0996 0.8908 0.035 Uiso 1 1 calc R U . . .
C3A C 0.5857(3) 0.0921(2) 0.94317(8) 0.0371(13) Uani 1 1 d G . . . .
H3A H 0.5182 0.0856 0.9642 0.044 Uiso 1 1 calc R U . . .
C4A C 0.7286(3) 0.0932(2) 0.95598(7) 0.0301(11) Uani 1 1 d G . . . .
C5A C 0.8273(2) 0.1026(2) 0.92523(9) 0.0289(11) Uani 1 1 d G . . . .
H5A H 0.9249 0.1033 0.9340 0.035 Uiso 1 1 calc R U . . .
C6A C 0.7832(2) 0.11089(18) 0.88165(8) 0.0263(10) Uani 1 1 d G . . . .
H6A H 0.8506 0.1173 0.8606 0.032 Uiso 1 1 calc R U . . .
C8A C 0.4899(13) 0.3186(5) 0.8144(5) 0.0292(6) Uiso 0.35(2) 1 d D . P A 1
H8A H 0.4224 0.3295 0.7890 0.035 Uiso 0.35(2) 1 calc R U P A 1
C9A C 0.4662(18) 0.3700(6) 0.8509(5) 0.0292(6) Uiso 0.35(2) 1 d D . P A 1
H9AA H 0.3731 0.3605 0.8622 0.035 Uiso 0.35(2) 1 calc R U P A 1
H9AB H 0.5389 0.3620 0.8749 0.035 Uiso 0.35(2) 1 calc R U P A 1
C10A C 0.4717(12) 0.4453(6) 0.8369(6) 0.0292(6) Uiso 0.35(2) 1 d D . P A 1
H10A H 0.3880 0.4726 0.8342 0.035 Uiso 0.35(2) 1 calc R U P A 1
C12A C 0.7332(11) 0.4416(6) 0.8284(6) 0.0292(6) Uiso 0.35(2) 1 d D . P A 1
H12A H 0.8146 0.4689 0.8361 0.035 Uiso 0.35(2) 1 calc R U P A 1
C13A C 0.7473(13) 0.3742(5) 0.8178(8) 0.0292(6) Uiso 0.35(2) 1 d D . P A 1
H13A H 0.8404 0.3565 0.8226 0.035 Uiso 0.35(2) 1 calc R U P A 1
C14A C 0.6423(12) 0.3214(5) 0.7995(5) 0.0292(6) Uiso 0.35(2) 1 d D . P A 1
H14A H 0.6332 0.3297 0.7675 0.035 Uiso 0.35(2) 1 calc R U P A 1
C16A C 0.6339(4) 0.5871(3) 0.85543(15) 0.0230(9) Uani 1 1 d . . . . .
C17A C 0.6226(3) 0.66289(10) 0.84585(9) 0.0194(8) Uani 1 1 d G . . . .
C18A C 0.5997(3) 0.68927(12) 0.80395(8) 0.0201(9) Uani 1 1 d G . . . .
H18A H 0.5867 0.6580 0.7800 0.024 Uiso 1 1 calc R U . . .
C19A C 0.5958(3) 0.76136(13) 0.79708(7) 0.0202(9) Uani 1 1 d G . . . .
H19A H 0.5801 0.7794 0.7684 0.024 Uiso 1 1 calc R U . . .
C20A C 0.6147(3) 0.80708(10) 0.83210(9) 0.0251(10) Uani 1 1 d G . . . .
C21A C 0.6376(4) 0.78071(14) 0.87400(8) 0.0318(11) Uani 1 1 d G . . . .
H21A H 0.6506 0.8120 0.8979 0.038 Uiso 1 1 calc R U . . .
C22A C 0.6415(4) 0.70861(15) 0.88088(7) 0.0275(10) Uani 1 1 d G . . . .
H22A H 0.6572 0.6906 0.9095 0.033 Uiso 1 1 calc R U . . .
C23A C 0.6158(6) 0.9076(3) 0.78183(18) 0.0308(11) Uani 1 1 d . . . . .
H23A H 0.6836 0.8824 0.7650 0.046 Uiso 1 1 calc R U . . .
H23B H 0.6412 0.9574 0.7835 0.046 Uiso 1 1 calc R U . . .
H23C H 0.5211 0.9026 0.7676 0.046 Uiso 1 1 calc R U . . .
C24A C 0.6083(9) 0.9265(3) 0.8616(2) 0.0534(18) Uani 1 1 d . . . . .
H24A H 0.5316 0.9116 0.8792 0.080 Uiso 1 1 calc R U . . .
H24B H 0.5892 0.9740 0.8505 0.080 Uiso 1 1 calc R U . . .
H24C H 0.6973 0.9263 0.8795 0.080 Uiso 1 1 calc R U . . .

loop_
_atom_site_aniso_label
_atom_site_aniso_U_11
_atom_site_aniso_U_22
_atom_site_aniso_U_33
_atom_site_aniso_U_23
_atom_site_aniso_U_13
_atom_site_aniso_U_12
Br1 0.0383(3) 0.1094(7) 0.0281(3) 0.0050(4) -0.0047(2) -0.0032(4)
S1 0.0413(7) 0.0146(5) 0.0270(6) -0.0017(5) 0.0004(5) -0.0032(5)
O3 0.0327(18) 0.0116(15) 0.0320(18) -0.0024(13) -0.0001(14) -0.0023(12)
N1 0.027(2) 0.0162(19) 0.039(2) -0.0026(17) 0.0002(17) -0.0043(16)
C7 0.026(2) 0.020(2) 0.059(4) 0.002(2) -0.003(2) 0.000(2)
C8 0.0204(19) 0.015(2) 0.044(3) 0.002(2) 0.0022(18) 0.0015(17)
C9 0.029(2) 0.020(2) 0.040(3) -0.007(2) -0.006(2) -0.0025(18)
C10 0.029(2) 0.022(2) 0.036(3) -0.001(2) -0.003(2) 0.0026(19)
C11 0.031(2) 0.012(2) 0.035(3) -0.0018(19) 0.008(2) 0.0007(18)
C12 0.024(2) 0.015(2) 0.042(3) -0.003(2) 0.001(2) -0.0046(17)
C13 0.018(2) 0.018(2) 0.046(3) -0.001(2) 0.0012(19) 0.0012(17)
C14 0.030(2) 0.016(2) 0.034(2) 0.0028(19) 0.0035(19) 0.0016(18)
C15 0.021(2) 0.022(2) 0.044(3) -0.004(2) 0.006(2) -0.0014(18)
O1 0.050(2) 0.0189(17) 0.035(2) -0.0052(15) -0.0097(16) -0.0117(16)
O2 0.064(3) 0.0241(18) 0.033(2) -0.0016(15) 0.0151(18) 0.0067(18)
O4 0.063(3) 0.0226(18) 0.0280(19) 0.0009(15) 0.0098(17) 0.0074(18)
N2 0.032(2) 0.017(2) 0.046(3) -0.0042(18) -0.0090(19) 0.0016(16)
C1 0.033(2) 0.015(2) 0.031(3) -0.0050(18) 0.001(2) -0.0007(18)
C2 0.030(2) 0.039(3) 0.036(3) 0.009(2) 0.004(2) -0.003(2)
C3 0.027(2) 0.061(4) 0.039(3) 0.002(3) -0.005(2) 0.001(3)
C4 0.047(3) 0.070(5) 0.022(3) -0.010(3) -0.005(2) -0.010(3)
C5 0.021(2) 0.117(7) 0.039(3) 0.012(4) 0.002(2) 0.001(3)
C6 0.021(2) 0.073(4) 0.035(3) 0.004(3) -0.006(2) -0.008(3)
C16 0.020(2) 0.022(2) 0.031(2) -0.0068(19) 0.0055(17) 0.0006(17)
C17 0.0189(19) 0.015(2) 0.029(2) -0.0015(18) 0.0030(17) 0.0010(16)
C18 0.0196(19) 0.019(2) 0.026(2) -0.0086(18) -0.0014(17) -0.0009(16)
C19 0.019(2) 0.019(2) 0.027(2) 0.0023(18) -0.0046(17) -0.0004(17)
C20 0.022(2) 0.020(2) 0.035(3) -0.0045(18) -0.0004(18) 0.0019(16)
C21 0.038(3) 0.022(2) 0.026(2) -0.0105(19) -0.0046(19) 0.002(2)
C22 0.039(3) 0.019(2) 0.023(2) 0.0021(19) 0.0018(19) 0.003(2)
C23 0.037(3) 0.016(2) 0.046(3) 0.007(2) -0.005(2) -0.001(2)
C24 0.056(4) 0.023(3) 0.046(3) -0.010(2) -0.010(3) -0.004(2)
Br1A 0.0247(2) 0.0871(5) 0.0218(2) 0.0022(3) -0.00423(17) -0.0026(3)
S1A 0.0270(5) 0.0113(5) 0.0208(5) -0.0007(4) 0.0005(4) 0.0007(4)
O3A 0.0270(16) 0.0166(16) 0.0297(18) -0.0011(13) -0.0035(13) -0.0019(12)
N1A 0.0242(18) 0.0163(18) 0.028(2) 0.0027(15) 0.0051(15) -0.0001(15)
C7A 0.0167(19) 0.014(2) 0.040(3) -0.0028(19) 0.0028(18) 0.0011(16)
C11A 0.031(2) 0.013(2) 0.036(3) -0.0046(19) -0.007(2) -0.0037(18)
C15A 0.023(2) 0.016(2) 0.036(3) 0.0035(19) 0.0111(19) -0.0011(17)
O1A 0.0418(18) 0.0164(16) 0.0262(16) -0.0013(13) 0.0089(14) 0.0086(14)
O2A 0.0349(17) 0.0176(16) 0.0266(16) 0.0036(14) -0.0079(13) -0.0042(14)
O4A 0.050(2) 0.0254(19) 0.0259(18) 0.0050(14) 0.0009(16) 0.0007(16)
N2A 0.048(3) 0.0116(18) 0.036(2) -0.0044(17) -0.002(2) 0.0017(17)
C1A 0.0185(19) 0.014(2) 0.025(2) -0.0031(16) 0.0005(16) -0.0008(15)
C2A 0.020(2) 0.046(3) 0.023(2) -0.003(2) -0.0012(17) -0.0014(19)
C3A 0.0138(19) 0.073(4) 0.025(2) 0.003(3) 0.0024(16) -0.001(2)
C4A 0.025(2) 0.044(3) 0.020(2) -0.002(2) -0.0079(17) -0.002(2)
C5A 0.0134(18) 0.042(3) 0.031(2) 0.003(2) 0.0008(17) -0.0036(18)
C6A 0.021(2) 0.029(3) 0.029(2) 0.0032(19) 0.0057(18) 0.0003(18)
C16A 0.0147(17) 0.021(2) 0.034(2) 0.000(2) 0.0050(16) -0.0026(18)
C17A 0.0181(19) 0.015(2) 0.025(2) 0.0015(17) 0.0024(16) -0.0039(16)
C18A 0.0182(19) 0.017(2) 0.025(2) -0.0009(17) -0.0024(16) 0.0018(16)
C19A 0.0157(18) 0.021(2) 0.024(2) 0.0038(17) -0.0030(16) 0.0006(16)
C20A 0.026(2) 0.014(2) 0.037(3) -0.0043(19) 0.0035(19) 0.0020(17)
C21A 0.046(3) 0.022(2) 0.027(3) -0.008(2) 0.003(2) -0.004(2)
C22A 0.037(3) 0.024(2) 0.022(2) 0.0026(19) 0.0056(19) 0.002(2)
C23A 0.034(3) 0.018(2) 0.040(3) 0.005(2) -0.001(2) 0.003(2)
C24A 0.090(6) 0.020(3) 0.050(4) -0.012(3) 0.000(4) 0.003(3)

loop_
_atom_type_symbol
_atom_type_description
_atom_type_scat_dispersion_real
_atom_type_scat_dispersion_imag
_atom_type_scat_source
C C 0.0033 0.0016 'International Tables Vol C Tables 4.2.6.8 and 6.1.1.4'
H H 0.0000 0.0000 'International Tables Vol C Tables 4.2.6.8 and 6.1.1.4'
Br Br -0.2901 2.4595 'International Tables Vol C Tables 4.2.6.8 and 6.1.1.4'
N N 0.0061 0.0033 'International Tables Vol C Tables 4.2.6.8 and 6.1.1.4'
O O 0.0106 0.0060 'International Tables Vol C Tables 4.2.6.8 and 6.1.1.4'
S S 0.1246 0.1234 'International Tables Vol C Tables 4.2.6.8 and 6.1.1.4'

loop_
_geom_angle_atom_site_label_1
_geom_angle_atom_site_label_2
_geom_angle_atom_site_label_3
_geom_angle
N1 S1 C1 108.2(2)
O1 S1 N1 107.0(2)
O1 S1 C1 106.5(2)
O2 S1 N1 107.5(2)
O2 S1 O1 119.9(3)
O2 S1 C1 107.3(2)
C16 O3 C11 116.4(4)
C7 N1 S1 117.0(3)
C7 N1 C15 111.2(4)
C15 N1 S1 119.8(3)
N1 C7 H7A 111.2
N1 C7 H7B 111.2
N1 C7 C8 103.0(4)
H7A C7 H7B 109.1
C8 C7 H7A 111.2
C8 C7 H7B 111.2
C7 C8 H8 109.7
C7 C8 C14 102.0(3)
C9 C8 C7 113.3(4)
C9 C8 H8 109.7
C9 C8 C14 112.1(4)
C14 C8 H8 109.7
C8 C9 H9A 109.2
C8 C9 H9B 109.2
H9A C9 H9B 107.9
C10 C9 C8 112.2(4)
C10 C9 H9A 109.2
C10 C9 H9B 109.2
C9 C10 H10 118.2
C11 C10 C9 123.5(4)
C11 C10 H10 118.2
O3 C11 C12 114.4(4)
C10 C11 O3 116.8(4)
C10 C11 C12 128.2(4)
C11 C12 H12 116.2
C13 C12 C11 127.6(4)
C13 C12 H12 116.2
C12 C13 H13 114.4
C12 C13 C14 131.2(4)
C14 C13 H13 114.4
C8 C14 H14 106.6
C13 C14 C8 119.9(4)
C13 C14 H14 106.6
C13 C14 C15 112.3(4)
C15 C14 C8 104.2(4)
C15 C14 H14 106.6
N1 C15 C14 102.9(3)
N1 C15 H15E 111.2
N1 C15 H15F 111.2
C14 C15 H15E 111.2
C14 C15 H15F 111.2
H15E C15 H15F 109.1
C20 N2 C23 121.3(4)
C20 N2 C24 120.0(4)
C23 N2 C24 117.6(4)
C2 C1 S1 118.98(19)
C2 C1 C6 120.0
C6 C1 S1 120.99(19)
C1 C2 H2 120.0
C1 C2 C3 120.0
C3 C2 H2 120.0
C2 C3 H3 120.0
C4 C3 C2 120.0
C4 C3 H3 120.0
C3 C4 Br1 119.93(19)
C3 C4 C5 120.0
C5 C4 Br1 120.06(19)
C4 C5 H5 120.0
C6 C5 C4 120.0
C6 C5 H5 120.0
C1 C6 H6 120.0
C5 C6 C1 120.0
C5 C6 H6 120.0
O3 C16 C17 112.5(4)
O4 C16 O3 122.4(4)
O4 C16 C17 125.1(4)
C18 C17 C16 122.4(3)
C18 C17 C22 120.0
C22 C17 C16 117.6(3)
C17 C18 H18 120.0
C17 C18 C19 120.0
C19 C18 H18 120.0
C18 C19 H19 120.0
C20 C19 C18 120.0
C20 C19 H19 120.0
C19 C20 N2 118.5(3)
C21 C20 N2 121.3(3)
C21 C20 C19 120.0
C20 C21 H21 120.0
C20 C21 C22 120.0
C22 C21 H21 120.0
C17 C22 H22 120.0
C21 C22 C17 120.0
C21 C22 H22 120.0
N2 C23 H23D 109.5
N2 C23 H23E 109.5
N2 C23 H23F 109.5
H23D C23 H23E 109.5
H23D C23 H23F 109.5
H23E C23 H23F 109.5
N2 C24 H24D 109.5
N2 C24 H24E 109.5
N2 C24 H24F 109.5
H24D C24 H24E 109.5
H24D C24 H24F 109.5
H24E C24 H24F 109.5
N1A S1A C1A 106.79(19)
O1A S1A N1A 107.3(2)
O1A S1A C1A 107.56(18)
O2A S1A N1A 107.3(2)
O2A S1A O1A 120.4(2)
O2A S1A C1A 106.84(17)
C16A O3A C11A 114.5(4)
C7A N1A S1A 118.0(3)
C7A N1A C15A 106.8(3)
C15A N1A S1A 120.0(3)
N1A C7A H7AC 110.7
N1A C7A H7AD 110.7
N1A C7A H7AA 111.1
N1A C7A H7AB 111.1
N1A C7A C8B 105.1(4)
N1A C7A C8A 103.2(5)
H7AC C7A H7AD 108.8
H7AA C7A H7AB 109.1
C8B C7A H7AC 110.7
C8B C7A H7AD 110.7
C8A C7A H7AA 111.1
C8A C7A H7AB 111.1
C7A C8B H8B 107.9
C7A C8B C14B 104.6(5)
C9B C8B C7A 111.9(6)
C9B C8B H8B 107.9
C9B C8B C14B 116.4(7)
C14B C8B H8B 107.9
C8B C9B H9BA 108.7
C8B C9B H9BB 108.7
H9BA C9B H9BB 107.6
C10B C9B C8B 114.3(6)
C10B C9B H9BA 108.7
C10B C9B H9BB 108.7
C9B C10B H10B 119.3
C11A C10B C9B 121.3(7)
C11A C10B H10B 119.3
O3A C11A C12B 112.1(5)
O3A C11A C12A 114.6(6)
C10B C11A O3A 121.1(5)
C10B C11A C12B 126.6(6)
C10A C11A O3A 115.5(6)
C10A C11A C12A 129.8(8)
C11A C12B H12B 117.4
C13B C12B C11A 125.2(7)
C13B C12B H12B 117.4
C12B C13B H13B 113.9
C12B C13B C14B 132.2(7)
C14B C13B H13B 113.9
C8B C14B H14B 108.4
C13B C14B C8B 118.6(6)
C13B C14B H14B 108.4
C13B C14B C15A 108.3(5)
C15A C14B C8B 104.3(5)
C15A C14B H14B 108.4
N1A C15A C14B 98.8(4)
N1A C15A H15C 112.0
N1A C15A H15D 112.0
N1A C15A H15A 111.0
N1A C15A H15B 111.0
N1A C15A C14A 103.6(5)
C14B C15A H15C 112.0
C14B C15A H15D 112.0
H15C C15A H15D 109.7
H15A C15A H15B 109.0
C14A C15A H15A 111.0
C14A C15A H15B 111.0
C20A N2A C23A 121.2(4)
C20A N2A C24A 120.1(5)
C23A N2A C24A 118.3(4)
C2A C1A S1A 120.07(16)
C2A C1A C6A 120.0
C6A C1A S1A 119.93(16)
C1A C2A H2A 120.0
C3A C2A C1A 120.0
C3A C2A H2A 120.0
C2A C3A H3A 120.0
C2A C3A C4A 120.0
C4A C3A H3A 120.0
C3A C4A Br1A 118.88(15)
C5A C4A Br1A 121.12(15)
C5A C4A C3A 120.0
C4A C5A H5A 120.0
C4A C5A C6A 120.0
C6A C5A H5A 120.0
C1A C6A H6A 120.0
C5A C6A C1A 120.0
C5A C6A H6A 120.0
C7A C8A H8A 109.1
C7A C8A C14A 105.7(7)
C9A C8A C7A 111.2(9)
C9A C8A H8A 109.1
C9A C8A C14A 112.6(10)
C14A C8A H8A 109.1
C8A C9A H9AA 108.9
C8A C9A H9AB 108.9
H9AA C9A H9AB 107.7
C10A C9A C8A 113.2(10)
C10A C9A H9AA 108.9
C10A C9A H9AB 108.9
C11A C10A C9A 119.4(10)
C11A C10A H10A 120.3
C9A C10A H10A 120.3
C11A C12A H12A 119.6
C13A C12A C11A 120.7(10)
C13A C12A H12A 119.6
C12A C13A H13A 114.3
C12A C13A C14A 131.5(10)
C14A C13A H13A 114.3
C15A C14A C8A 105.5(7)
C15A C14A H14A 106.0
C8A C14A H14A 106.0
C13A C14A C15A 110.5(8)
C13A C14A C8A 121.6(10)
C13A C14A H14A 106.0
O3A C16A C17A 112.0(4)
O4A C16A O3A 122.2(5)
O4A C16A C17A 125.8(4)
C18A C17A C16A 123.0(3)
C18A C17A C22A 120.0
C22A C17A C16A 117.0(3)
C17A C18A H18A 120.0
C17A C18A C19A 120.0
C19A C18A H18A 120.0
C18A C19A H19A 120.0
C18A C19A C20A 120.0
C20A C19A H19A 120.0
N2A C20A C19A 120.3(3)
N2A C20A C21A 119.6(3)
C21A C20A C19A 120.0
C20A C21A H21A 120.0
C22A C21A C20A 120.0
C22A C21A H21A 120.0
C17A C22A H22A 120.0
C21A C22A C17A 120.0
C21A C22A H22A 120.0
N2A C23A H23A 109.5
N2A C23A H23B 109.5
N2A C23A H23C 109.5
H23A C23A H23B 109.5
H23A C23A H23C 109.5
H23B C23A H23C 109.5
N2A C24A H24A 109.5
N2A C24A H24B 109.5
N2A C24A H24C 109.5
H24A C24A H24B 109.5
H24A C24A H24C 109.5
H24B C24A H24C 109.5

loop_
_geom_bond_atom_site_label_1
_geom_bond_atom_site_label_2
_geom_bond_distance
Br1 C4 1.872(3)
S1 N1 1.613(4)
S1 O1 1.440(4)
S1 O2 1.423(4)
S1 C1 1.742(3)
O3 C11 1.412(5)
O3 C16 1.365(6)
N1 C7 1.488(6)
N1 C15 1.499(6)
C7 H7A 0.9900
C7 H7B 0.9900
C7 C8 1.528(6)
C8 H8 1.0000
C8 C9 1.526(6)
C8 C14 1.541(6)
C9 H9A 0.9900
C9 H9B 0.9900
C9 C10 1.498(6)
C10 H10 0.9500
C10 C11 1.341(6)
C11 C12 1.456(6)
C12 H12 0.9500
C12 C13 1.338(6)
C13 H13 0.9500
C13 C14 1.489(6)
C14 H14 1.0000
C14 C15 1.536(6)
C15 H15E 0.9900
C15 H15F 0.9900
O4 C16 1.200(6)
N2 C20 1.392(5)
N2 C23 1.426(7)
N2 C24 1.469(7)
C1 C2 1.3900
C1 C6 1.3900
C2 H2 0.9500
C2 C3 1.3900
C3 H3 0.9500
C3 C4 1.3900
C4 C5 1.3900
C5 H5 0.9500
C5 C6 1.3900
C6 H6 0.9500
C16 C17 1.491(5)
C17 C18 1.3900
C17 C22 1.3900
C18 H18 0.9500
C18 C19 1.3900
C19 H19 0.9500
C19 C20 1.3900
C20 C21 1.3900
C21 H21 0.9500
C21 C22 1.3900
C22 H22 0.9500
C23 H23D 0.9800
C23 H23E 0.9800
C23 H23F 0.9800
C24 H24D 0.9800
C24 H24E 0.9800
C24 H24F 0.9800
Br1A C4A 1.874(2)
S1A N1A 1.609(4)
S1A O1A 1.435(3)
S1A O2A 1.429(3)
S1A C1A 1.742(2)
O3A C11A 1.427(5)
O3A C16A 1.354(6)
N1A C7A 1.477(5)
N1A C15A 1.479(5)
C7A H7AC 0.9900
C7A H7AD 0.9900
C7A H7AA 0.9900
C7A H7AB 0.9900
C7A C8B 1.516(8)
C7A C8A 1.530(10)
C8B H8B 1.0000
C8B C9B 1.507(8)
C8B C14B 1.556(8)
C9B H9BA 0.9900
C9B H9BB 0.9900
C9B C10B 1.497(8)
C10B H10B 0.9500
C10B C11A 1.339(8)
C11A C12B 1.451(8)
C11A C10A 1.334(10)
C11A C12A 1.447(10)
C12B H12B 0.9500
C12B C13B 1.329(8)
C13B H13B 0.9500
C13B C14B 1.501(8)
C14B H14B 1.0000
C14B C15A 1.552(8)
C15A H15C 0.9900
C15A H15D 0.9900
C15A H15A 0.9900
C15A H15B 0.9900
C15A C14A 1.525(10)
O4A C16A 1.205(6)
N2A C20A 1.379(5)
N2A C23A 1.449(7)
N2A C24A 1.452(7)
C1A C2A 1.3900
C1A C6A 1.3900
C2A H2A 0.9500
C2A C3A 1.3900
C3A H3A 0.9500
C3A C4A 1.3900
C4A C5A 1.3900
C5A H5A 0.9500
C5A C6A 1.3900
C6A H6A 0.9500
C8A H8A 1.0000
C8A C9A 1.518(11)
C8A C14A 1.550(10)
C9A H9AA 0.9900
C9A H9AB 0.9900
C9A C10A 1.501(11)
C10A H10A 0.9500
C12A H12A 0.9500
C12A C13A 1.335(10)
C13A H13A 0.9500
C13A C14A 1.501(10)
C14A H14A 1.0000
C16A C17A 1.477(5)
C17A C18A 1.3900
C17A C22A 1.3900
C18A H18A 0.9500
C18A C19A 1.3900
C19A H19A 0.9500
C19A C20A 1.3900
C20A C21A 1.3900
C21A H21A 0.9500
C21A C22A 1.3900
C22A H22A 0.9500
C23A H23A 0.9800
C23A H23B 0.9800
C23A H23C 0.9800
C24A H24A 0.9800
C24A H24B 0.9800
C24A H24C 0.9800

loop_
_geom_torsion_atom_site_label_1
_geom_torsion_atom_site_label_2
_geom_torsion_atom_site_label_3
_geom_torsion_atom_site_label_4
_geom_torsion
Br1 C4 C5 C6 -178.8(3)
S1 N1 C7 C8 -163.1(3)
S1 N1 C15 C14 136.8(4)
S1 C1 C2 C3 178.3(3)
S1 C1 C6 C5 -178.3(3)
O3 C11 C12 C13 -167.0(5)
O3 C16 C17 C18 -4.2(5)
O3 C16 C17 C22 173.2(3)
N1 S1 C1 C2 86.6(3)
N1 S1 C1 C6 -95.1(3)
N1 C7 C8 C9 -84.0(5)
N1 C7 C8 C14 36.7(5)
C7 N1 C15 C14 -4.8(6)
C7 C8 C9 C10 -163.3(4)
C7 C8 C14 C13 -167.2(5)
C7 C8 C14 C15 -40.6(5)
C8 C9 C10 C11 -55.3(7)
C8 C14 C15 N1 27.9(5)
C9 C8 C14 C13 -45.7(6)
C9 C8 C14 C15 80.9(5)
C9 C10 C11 O3 -173.8(5)
C9 C10 C11 C12 -3.4(9)
C10 C11 C12 C13 22.5(9)
C11 O3 C16 O4 3.1(6)
C11 O3 C16 C17 -177.4(3)
C11 C12 C13 C14 4.2(10)
C12 C13 C14 C8 -1.9(9)
C12 C13 C14 C15 -124.6(6)
C13 C14 C15 N1 159.2(4)
C14 C8 C9 C10 81.9(5)
C15 N1 C7 C8 -20.4(6)
O1 S1 N1 C7 -48.0(4)
O1 S1 N1 C15 172.6(4)
O1 S1 C1 C2 -158.7(3)
O1 S1 C1 C6 19.6(3)
O2 S1 N1 C7 -178.0(4)
O2 S1 N1 C15 42.6(5)
O2 S1 C1 C2 -29.1(3)
O2 S1 C1 C6 149.2(3)
O4 C16 C17 C18 175.3(4)
O4 C16 C17 C22 -7.3(6)
N2 C20 C21 C22 175.0(4)
C1 S1 N1 C7 66.4(4)
C1 S1 N1 C15 -73.0(4)
C1 C2 C3 C4 0.0
C2 C1 C6 C5 0.0
C2 C3 C4 Br1 178.8(3)
C2 C3 C4 C5 0.0
C3 C4 C5 C6 0.0
C4 C5 C6 C1 0.0
C6 C1 C2 C3 0.0
C16 O3 C11 C10 -122.0(5)
C16 O3 C11 C12 66.4(5)
C16 C17 C18 C19 177.4(3)
C16 C17 C22 C21 -177.5(3)
C17 C18 C19 C20 0.0
C18 C17 C22 C21 0.0
C18 C19 C20 N2 -175.1(4)
C18 C19 C20 C21 0.0
C19 C20 C21 C22 0.0
C20 C21 C22 C17 0.0
C22 C17 C18 C19 0.0
C23 N2 C20 C19 -13.8(6)
C23 N2 C20 C21 171.2(4)
C24 N2 C20 C19 178.9(4)
C24 N2 C20 C21 3.8(6)
Br1A C4A C5A C6A 179.7(3)
S1A N1A C7A C8B 173.2(5)
S1A N1A C7A C8A 177.1(7)
S1A N1A C15A C14B 176.7(4)
S1A N1A C15A C14A -176.0(7)
S1A C1A C2A C3A 179.9(2)
S1A C1A C6A C5A -179.9(2)
O3A C11A C12B C13B -149.8(7)
O3A C11A C10A C9A -172.8(9)
O3A C11A C12A C13A -152.6(12)
O3A C16A C17A C18A -11.7(4)
O3A C16A C17A C22A 170.8(3)
N1A S1A C1A C2A 93.3(2)
N1A S1A C1A C6A -86.8(2)
N1A C7A C8B C9B -134.6(6)
N1A C7A C8B C14B -7.7(8)
N1A C7A C8A C9A -145.5(10)
N1A C7A C8A C14A -22.9(12)
N1A C15A C14A C8A 22.1(12)
N1A C15A C14A C13A 155.4(10)
C7A N1A C15A C14B -45.4(5)
C7A N1A C15A C14A -38.2(7)
C7A C8B C9B C10B -168.6(6)
C7A C8B C14B C13B -140.1(7)
C7A C8B C14B C15A -19.6(9)
C7A C8A C9A C10A -173.7(10)
C7A C8A C14A C15A 0.5(14)
C7A C8A C14A C13A -126.3(12)
C8B C7A C8A C9A -28(8)
C8B C7A C8A C14A 94(9)
C8B C9B C10B C11A -62.5(10)
C8B C14B C15A N1A 38.8(7)
C8B C14B C15A C14A -86(4)
C9B C8B C14B C13B -16.2(11)
C9B C8B C14B C15A 104.4(8)
C9B C10B C11A O3A -178.2(6)
C9B C10B C11A C12B -3.9(11)
C9B C10B C11A C10A 107(3)
C9B C10B C11A C12A -20.9(11)
C10B C11A C12B C13B 35.5(12)
C10B C11A C10A C9A -59(2)
C10B C11A C12A C13A 48.7(17)
C11A O3A C16A O4A 1.7(6)
C11A O3A C16A C17A -176.9(3)
C11A C12B C13B C14B 2.8(15)
C11A C12A C13A C14A 8(2)
C12B C11A C10A C9A 23.0(18)
C12B C11A C12A C13A -69(2)
C12B C13B C14B C8B -26.4(14)
C12B C13B C14B C15A -144.9(10)
C13B C14B C15A N1A 166.0(6)
C13B C14B C15A C14A 41(4)
C14B C8B C9B C10B 71.3(9)
C14B C15A C14A C8A 79(4)
C14B C15A C14A C13A -148(5)
C15A N1A C7A C8B 34.4(6)
C15A N1A C7A C8A 38.3(8)
O1A S1A N1A C7A -178.2(3)
O1A S1A N1A C15A -44.9(4)
O1A S1A C1A C2A -151.8(2)
O1A S1A C1A C6A 28.1(3)
O2A S1A N1A C7A 51.1(4)
O2A S1A N1A C15A -175.6(3)
O2A S1A C1A C2A -21.3(3)
O2A S1A C1A C6A 158.6(2)
O4A C16A C17A C18A 169.6(4)
O4A C16A C17A C22A -7.8(5)
N2A C20A C21A C22A -176.7(4)
C1A S1A N1A C7A -63.1(4)
C1A S1A N1A C15A 70.2(4)
C1A C2A C3A C4A 0.0
C2A C1A C6A C5A 0.0
C2A C3A C4A Br1A -179.7(3)
C2A C3A C4A C5A 0.0
C3A C4A C5A C6A 0.0
C4A C5A C6A C1A 0.0
C6A C1A C2A C3A 0.0
C8A C7A C8B C9B 162(9)
C8A C7A C8B C14B -72(8)
C8A C9A C10A C11A -71.4(16)
C9A C8A C14A C15A 122.1(12)
C9A C8A C14A C13A -4.7(17)
C10A C11A C12B C13B 14.8(15)
C10A C11A C12A C13A 32(2)
C12A C11A C12B C13B 108(3)
C12A C11A C10A C9A 3.0(18)
C12A C13A C14A C15A -163.1(16)
C12A C13A C14A C8A -39(2)
C14A C8A C9A C10A 67.9(14)
C16A O3A C11A C10B 79.0(7)
C16A O3A C11A C12B -96.1(6)
C16A O3A C11A C10A 96.8(10)
C16A O3A C11A C12A -79.7(10)
C16A C17A C18A C19A -177.4(3)
C16A C17A C22A C21A 177.5(3)
C17A C18A C19A C20A 0.0
C18A C17A C22A C21A 0.0
C18A C19A C20A N2A 176.7(4)
C18A C19A C20A C21A 0.0
C19A C20A C21A C22A 0.0
C20A C21A C22A C17A 0.0
C22A C17A C18A C19A 0.0
C23A N2A C20A C19A -6.0(6)
C23A N2A C20A C21A 170.7(4)
C24A N2A C20A C19A 167.1(5)
C24A N2A C20A C21A -16.2(7)
